data_4515042
loop_
_publ_author_name
'Tolley, Lewis C.'
'Strydom, Ian'
'Louw, Wynand J.'
'Fernandes, Manuel A.'
'Bezuidenhout, Daniela I.'
'Guisado-Barrios, Gregorio'

_publ_section_title
;
 Diverse Coordination Modes of Bidentate COC and Tridentate CNC Ligands
 Comprising 1,2,3-Triazol-5-ylidenes
;
_journal_issue 4
_journal_name_full 'ACS Omega'
_journal_page_first 6360
_journal_paper_doi 10.1021/acsomega.9b00514
_journal_volume 4
_journal_year 2019
_chemical_formula_moiety
;
C57 H72 Cl N7 O3 Rh2, [+ disordered toluene solvent]
;
_chemical_formula_sum 'C57 H72 Cl N7 O3 Rh2'
_chemical_formula_weight 1144.48
_space_group_crystal_system triclinic
_space_group_IT_number 2
_space_group_name_Hall '-P 1'
_space_group_name_H-M_alt 'P -1'
_symmetry_space_group_name_Hall '-P 1'
_symmetry_space_group_name_H-M 'P -1'
_atom_sites_solution_hydrogens geom
_atom_sites_solution_primary dual
_audit_creation_date 2018-09-16
_audit_creation_method
;
Olex2 1.2
(compiled 2018.05.29 svn.r3508 for OlexSys, GUI svn.r5506)
;
_cell_angle_alpha 82.115(3)
_cell_angle_beta 78.984(4)
_cell_angle_gamma 86.235(3)
_cell_formula_units_Z 2
_cell_length_a 10.7323(18)
_cell_length_b 13.222(2)
_cell_length_c 21.491(3)
_cell_measurement_reflns_used 2269
_cell_measurement_temperature 173(2)
_cell_measurement_theta_max 21.39
_cell_measurement_theta_min 2.32
_cell_volume 2962.7(8)
_computing_cell_refinement 'Bruker SAINT'
_computing_data_collection 'Bruker APEX2'
_computing_data_reduction 'Bruker SAINT'
_computing_molecular_graphics 'Olex2 (Dolomanov et al., 2009)'
_computing_publication_material 'Olex2 (Dolomanov et al., 2009)'
_computing_structure_refinement 'ShelXL (Sheldrick, 2015)'
_computing_structure_solution 'ShelXT (Sheldrick, 2015)'
_diffrn_ambient_temperature 173.15
_diffrn_measured_fraction_theta_full 0.996
_diffrn_measured_fraction_theta_max 0.996
_diffrn_measurement_device_type 'Bruker APEX-II CCD'
_diffrn_measurement_method '\f and \w scans'
_diffrn_radiation_type MoK\a
_diffrn_radiation_wavelength 0.71073
_diffrn_reflns_av_R_equivalents 0.0869
_diffrn_reflns_av_unetI/netI 0.1565
_diffrn_reflns_Laue_measured_fraction_full 0.996
_diffrn_reflns_Laue_measured_fraction_max 0.996
_diffrn_reflns_limit_h_max 13
_diffrn_reflns_limit_h_min -12
_diffrn_reflns_limit_k_max 16
_diffrn_reflns_limit_k_min -12
_diffrn_reflns_limit_l_max 24
_diffrn_reflns_limit_l_min -26
_diffrn_reflns_number 18554
_diffrn_reflns_point_group_measured_fraction_full 0.996
_diffrn_reflns_point_group_measured_fraction_max 0.996
_diffrn_reflns_theta_full 25.242
_diffrn_reflns_theta_max 25.500
_diffrn_reflns_theta_min 1.556
_diffrn_standards_number 0
_exptl_absorpt_coefficient_mu 0.648
_exptl_absorpt_correction_T_max 0.9629
_exptl_absorpt_correction_T_min 0.8890
_exptl_absorpt_correction_type integration
_exptl_absorpt_process_details
;
Face indexed absorption corrections were carried out in Xprep
;
_exptl_crystal_colour orange
_exptl_crystal_colour_primary orange
_exptl_crystal_density_diffrn 1.283
_exptl_crystal_description prismic
_exptl_crystal_F_000 1188
_exptl_crystal_size_max 0.354
_exptl_crystal_size_mid 0.17
_exptl_crystal_size_min 0.095
_refine_diff_density_max 2.716
_refine_diff_density_min -1.357
_refine_diff_density_rms 0.139
_refine_ls_extinction_method none
_refine_ls_goodness_of_fit_ref 0.960
_refine_ls_hydrogen_treatment constr
_refine_ls_matrix_type full
_refine_ls_number_parameters 647
_refine_ls_number_reflns 10960
_refine_ls_number_restraints 0
_refine_ls_restrained_S_all 0.960
_refine_ls_R_factor_all 0.1589
_refine_ls_R_factor_gt 0.0758
_refine_ls_shift/su_max 0.000
_refine_ls_shift/su_mean 0.000
_refine_ls_structure_factor_coef Fsqd
_refine_ls_weighting_details 'w=1/[\s^2^(Fo^2^)+(0.1119P)^2^] where P=(Fo^2^+2Fc^2^)/3'
_refine_ls_weighting_scheme calc
_refine_ls_wR_factor_gt 0.1867
_refine_ls_wR_factor_ref 0.2273
_reflns_Friedel_coverage 0.000
_reflns_number_gt 5414
_reflns_number_total 10960
_reflns_threshold_expression 'I > 2\s(I)'
_cod_data_source_file ao9b00514_si_002.cif
_cod_data_source_block complex_8a_18m_db13_lct133b_0a_sq
_cod_database_code 4515042
_publcif_datablock.id {5ece7619-a3ff-448f-87e4-3fba443c3791}

_shelx_shelxl_version_number 2018/3
_shelx_space_group_comment
;
The symmetry employed for this shelxl refinement is uniquely defined
by the following loop, which should always be used as a source of
symmetry information in preference to the above space-group names.
They are only intended as comments.
;
_olex2_refinement_description
;
1. Fixed Uiso
 At 1.2 times of:
  All C(H) groups, All C(H,H) groups
 At 1.5 times of:
  All C(H,H,H) groups
2.a Ternary CH refined with riding coordinates:
 C13(H13), C16(H16), C25(H25), C28(H28), C37(H37), C40(H40), C49(H49), C52(H52)
2.b Secondary CH2 refined with riding coordinates:
 C3(H3A,H3B), C4(H4A,H4B)
2.c Aromatic/amide H refined with riding coordinates:
 C9(H9), C10(H10), C11(H11), C21(H21), C22(H22), C23(H23), C33(H33), C34(H34),
 C35(H35), C45(H45), C46(H46), C47(H47)
2.d Idealised Me refined as rotating group:
 C14(H14A,H14B,H14C), C15(H15A,H15B,H15C), C17(H17A,H17B,H17C), C18(H18A,H18B,
 H18C), C26(H26A,H26B,H26C), C27(H27A,H27B,H27C), C29(H29A,H29B,H29C), C30(H30A,
 H30B,H30C), C38(H38A,H38B,H38C), C39(H39A,H39B,H39C), C41(H41A,H41B,H41C),
 C42(H42A,H42B,H42C), C50(H50A,H50B,H50C), C51(H51A,H51B,H51C), C53(H53A,H53B,
 H53C), C54(H54A,H54B,H54C)
;
_platon_squeeze_void_probe_radius 1.20
_olex2_submission_special_instructions 'No special instructions were received'

loop_
_space_group_symop_operation_xyz
'x, y, z'
'-x, -y, -z'

loop_
_atom_site_label
_atom_site_type_symbol
_atom_site_fract_x
_atom_site_fract_y
_atom_site_fract_z
_atom_site_U_iso_or_equiv
_atom_site_adp_type
_atom_site_occupancy
_atom_site_site_symmetry_order
_atom_site_calc_flag
_atom_site_refinement_flags_posn
C1 C 0.2998(8) 0.6866(6) 0.1725(4) 0.031(2) Uani 1 1 d .
C2 C 0.2679(8) 0.5874(6) 0.1949(4) 0.0293(19) Uani 1 1 d .
C3 C 0.2172(9) 0.5533(6) 0.2642(4) 0.035(2) Uani 1 1 d .
H3A H 0.123997 0.546598 0.271622 0.042 Uiso 1 1 calc R
H3B H 0.257270 0.486690 0.278302 0.042 Uiso 1 1 calc R
C4 C 0.1774(8) 0.6327(6) 0.3629(4) 0.033(2) Uani 1 1 d .
H4A H 0.214957 0.581837 0.393144 0.039 Uiso 1 1 calc R
H4B H 0.087835 0.616407 0.365094 0.039 Uiso 1 1 calc R
C5 C 0.1857(8) 0.7391(6) 0.3788(4) 0.0292(19) Uani 1 1 d .
C6 C 0.2258(8) 0.8206(6) 0.3320(4) 0.0300(19) Uani 1 1 d .
C7 C 0.3707(9) 0.7657(6) 0.0573(4) 0.031(2) Uani 1 1 d .
C8 C 0.4997(10) 0.7826(6) 0.0394(4) 0.042(2) Uani 1 1 d .
C9 C 0.5309(10) 0.8617(7) -0.0131(4) 0.047(3) Uani 1 1 d .
H9 H 0.617249 0.877534 -0.028753 0.056 Uiso 1 1 calc R
C10 C 0.4381(11) 0.9144(7) -0.0405(4) 0.046(3) Uani 1 1 d .
H10 H 0.461490 0.966637 -0.075070 0.056 Uiso 1 1 calc R
C11 C 0.3152(11) 0.8955(7) -0.0208(5) 0.051(3) Uani 1 1 d .
H11 H 0.253443 0.934429 -0.041308 0.062 Uiso 1 1 calc R
C12 C 0.2766(10) 0.8194(7) 0.0293(4) 0.046(3) Uani 1 1 d .
C13 C 0.6009(9) 0.7228(7) 0.0701(4) 0.046(2) Uani 1 1 d .
H13 H 0.558415 0.687022 0.112092 0.056 Uiso 1 1 calc R
C14 C 0.6995(11) 0.7899(9) 0.0833(6) 0.074(4) Uani 1 1 d .
H14A H 0.745239 0.823987 0.042728 0.111 Uiso 1 1 calc GR
H14B H 0.759662 0.747769 0.105787 0.111 Uiso 1 1 calc GR
H14C H 0.657401 0.841462 0.109760 0.111 Uiso 1 1 calc GR
C15 C 0.6634(11) 0.6422(8) 0.0298(5) 0.069(3) Uani 1 1 d .
H15A H 0.598701 0.597858 0.023180 0.103 Uiso 1 1 calc GR
H15B H 0.725480 0.601252 0.051641 0.103 Uiso 1 1 calc GR
H15C H 0.706614 0.675180 -0.011651 0.103 Uiso 1 1 calc GR
C16 C 0.1369(9) 0.7984(8) 0.0512(5) 0.050(3) Uani 1 1 d .
H16 H 0.129233 0.738232 0.085255 0.060 Uiso 1 1 calc R
C17 C 0.0763(12) 0.7736(11) -0.0021(7) 0.089(4) Uani 1 1 d .
H17A H 0.075748 0.833906 -0.034142 0.134 Uiso 1 1 calc GR
H17B H -0.011075 0.753509 0.015046 0.134 Uiso 1 1 calc GR
H17C H 0.124894 0.717247 -0.021961 0.134 Uiso 1 1 calc GR
C18 C 0.0629(12) 0.8875(11) 0.0789(7) 0.094(5) Uani 1 1 d .
H18A H 0.093151 0.899125 0.117488 0.140 Uiso 1 1 calc GR
H18B H -0.027523 0.872646 0.089908 0.140 Uiso 1 1 calc GR
H18C H 0.074798 0.948725 0.047433 0.140 Uiso 1 1 calc GR
C19 C 0.2669(9) 0.4246(6) 0.1475(4) 0.032(2) Uani 1 1 d .
C20 C 0.1449(9) 0.3951(7) 0.1486(4) 0.037(2) Uani 1 1 d .
C21 C 0.1276(11) 0.2911(7) 0.1510(4) 0.047(3) Uani 1 1 d .
H21 H 0.045265 0.267270 0.152531 0.056 Uiso 1 1 calc R
C22 C 0.2279(12) 0.2243(7) 0.1510(5) 0.054(3) Uani 1 1 d .
H22 H 0.215284 0.153710 0.151447 0.064 Uiso 1 1 calc R
C23 C 0.3476(11) 0.2550(7) 0.1503(4) 0.051(3) Uani 1 1 d .
H23 H 0.415430 0.205220 0.151162 0.061 Uiso 1 1 calc R
C24 C 0.3722(9) 0.3587(6) 0.1483(4) 0.039(2) Uani 1 1 d .
C25 C 0.5029(9) 0.3922(7) 0.1476(4) 0.040(2) Uani 1 1 d .
H25 H 0.497405 0.467622 0.149291 0.048 Uiso 1 1 calc R
C26 C 0.5947(11) 0.3718(9) 0.0854(5) 0.067(3) Uani 1 1 d .
H26A H 0.600895 0.298319 0.082286 0.101 Uiso 1 1 calc GR
H26B H 0.678917 0.395689 0.086041 0.101 Uiso 1 1 calc GR
H26C H 0.562463 0.408401 0.048517 0.101 Uiso 1 1 calc GR
C27 C 0.5601(11) 0.3404(10) 0.2054(5) 0.073(4) Uani 1 1 d .
H27A H 0.502336 0.352328 0.245109 0.110 Uiso 1 1 calc GR
H27B H 0.642382 0.369219 0.204450 0.110 Uiso 1 1 calc GR
H27C H 0.571923 0.266729 0.203211 0.110 Uiso 1 1 calc GR
C28 C 0.0333(9) 0.4727(8) 0.1467(5) 0.048(3) Uani 1 1 d .
H28 H 0.057591 0.536904 0.160234 0.058 Uiso 1 1 calc R
C29 C 0.0108(12) 0.4974(10) 0.0790(6) 0.077(4) Uani 1 1 d .
H29A H 0.084976 0.530562 0.052111 0.115 Uiso 1 1 calc GR
H29B H -0.064406 0.543487 0.078235 0.115 Uiso 1 1 calc GR
H29C H -0.002860 0.434187 0.062581 0.115 Uiso 1 1 calc GR
C30 C -0.0895(12) 0.4366(11) 0.1926(6) 0.089(4) Uani 1 1 d .
H30A H -0.107422 0.367936 0.185236 0.134 Uiso 1 1 calc GR
H30B H -0.160612 0.483919 0.184868 0.134 Uiso 1 1 calc GR
H30C H -0.078069 0.434986 0.236948 0.134 Uiso 1 1 calc GR
C31 C 0.2339(8) 1.0076(6) 0.3458(4) 0.030(2) Uani 1 1 d .
C32 C 0.1286(9) 1.0682(6) 0.3338(4) 0.036(2) Uani 1 1 d .
C33 C 0.1522(10) 1.1725(7) 0.3168(4) 0.048(3) Uani 1 1 d .
H33 H 0.084566 1.218519 0.307444 0.058 Uiso 1 1 calc R
C34 C 0.2697(11) 1.2102(7) 0.3134(4) 0.049(3) Uani 1 1 d .
H34 H 0.281020 1.281521 0.302711 0.059 Uiso 1 1 calc R
C35 C 0.3697(11) 1.1477(7) 0.3249(4) 0.048(3) Uani 1 1 d .
H35 H 0.450572 1.175293 0.321493 0.058 Uiso 1 1 calc R
C36 C 0.3546(9) 1.0415(6) 0.3419(4) 0.038(2) Uani 1 1 d .
C37 C 0.0015(9) 1.0285(7) 0.3364(5) 0.041(2) Uani 1 1 d .
H37 H 0.007632 0.952841 0.348597 0.049 Uiso 1 1 calc R
C38 C -0.0416(13) 1.0477(12) 0.2724(6) 0.098(5) Uani 1 1 d .
H38A H -0.047282 1.121397 0.258750 0.146 Uiso 1 1 calc GR
H38B H -0.125077 1.018989 0.276500 0.146 Uiso 1 1 calc GR
H38C H 0.019892 1.015012 0.240564 0.146 Uiso 1 1 calc GR
C39 C -0.0982(12) 1.0711(9) 0.3860(7) 0.088(4) Uani 1 1 d .
H39A H -0.067953 1.063853 0.426710 0.132 Uiso 1 1 calc GR
H39B H -0.176263 1.033784 0.391504 0.132 Uiso 1 1 calc GR
H39C H -0.115545 1.143617 0.372270 0.132 Uiso 1 1 calc GR
C40 C 0.4627(9) 0.9713(7) 0.3564(5) 0.053(3) Uani 1 1 d .
H40 H 0.442789 0.901066 0.349928 0.064 Uiso 1 1 calc R
C41 C 0.5881(11) 0.9978(9) 0.3127(7) 0.087(4) Uani 1 1 d .
H41A H 0.581749 0.991979 0.268504 0.130 Uiso 1 1 calc GR
H41B H 0.655694 0.950533 0.325505 0.130 Uiso 1 1 calc GR
H41C H 0.607993 1.067917 0.316067 0.130 Uiso 1 1 calc GR
C42 C 0.4734(12) 0.9682(9) 0.4257(6) 0.077(4) Uani 1 1 d .
H42A H 0.495698 1.035637 0.433296 0.115 Uiso 1 1 calc GR
H42B H 0.539597 0.917342 0.435808 0.115 Uiso 1 1 calc GR
H42C H 0.391970 0.949783 0.452965 0.115 Uiso 1 1 calc GR
C43 C 0.1083(9) 0.7176(6) 0.4978(4) 0.032(2) Uani 1 1 d .
C44 C -0.0184(9) 0.6956(6) 0.5152(4) 0.040(2) Uani 1 1 d .
C45 C -0.0546(10) 0.6378(7) 0.5754(4) 0.043(2) Uani 1 1 d .
H45 H -0.140877 0.621011 0.589975 0.052 Uiso 1 1 calc R
C46 C 0.0308(11) 0.6064(7) 0.6123(5) 0.052(3) Uani 1 1 d .
H46 H 0.003380 0.567643 0.652654 0.063 Uiso 1 1 calc R
C47 C 0.1555(10) 0.6279(7) 0.5942(4) 0.045(2) Uani 1 1 d .
H47 H 0.213040 0.603637 0.622025 0.054 Uiso 1 1 calc R
C48 C 0.2010(9) 0.6854(6) 0.5350(4) 0.038(2) Uani 1 1 d .
C49 C -0.1146(9) 0.7369(9) 0.4737(5) 0.054(3) Uani 1 1 d .
H49 H -0.067067 0.764123 0.430558 0.065 Uiso 1 1 calc R
C50 C -0.2001(13) 0.6494(11) 0.4649(6) 0.094(5) Uani 1 1 d .
H50A H -0.145861 0.593862 0.447098 0.141 Uiso 1 1 calc GR
H50B H -0.257510 0.676678 0.435701 0.141 Uiso 1 1 calc GR
H50C H -0.249973 0.623303 0.506442 0.141 Uiso 1 1 calc GR
C51 C -0.1959(12) 0.8238(11) 0.5014(6) 0.088(4) Uani 1 1 d .
H51A H -0.248211 0.797646 0.542322 0.132 Uiso 1 1 calc GR
H51B H -0.251153 0.853741 0.471700 0.132 Uiso 1 1 calc GR
H51C H -0.141081 0.876079 0.508187 0.132 Uiso 1 1 calc GR
C52 C 0.3406(9) 0.7084(7) 0.5128(5) 0.043(2) Uani 1 1 d .
H52 H 0.349724 0.758466 0.473038 0.052 Uiso 1 1 calc R
C53 C 0.4155(11) 0.6113(9) 0.4978(6) 0.070(3) Uani 1 1 d .
H53A H 0.409072 0.562297 0.536790 0.105 Uiso 1 1 calc GR
H53B H 0.504790 0.626618 0.481511 0.105 Uiso 1 1 calc GR
H53C H 0.381157 0.581954 0.465493 0.105 Uiso 1 1 calc GR
C54 C 0.3933(11) 0.7541(8) 0.5633(6) 0.067(3) Uani 1 1 d .
H54A H 0.338180 0.812264 0.576823 0.101 Uiso 1 1 calc GR
H54B H 0.479102 0.777310 0.545373 0.101 Uiso 1 1 calc GR
H54C H 0.396345 0.702204 0.600276 0.101 Uiso 1 1 calc GR
C55 C 0.3109(9) 0.9029(7) 0.1959(4) 0.038(2) Uani 1 1 d .
C56 C 0.4858(9) 0.7491(8) 0.2548(5) 0.045(2) Uani 1 1 d .
C57 C 0.6201(14) 0.5993(9) 0.3055(6) 0.068(3) Uani 1 1 d .
Cl1 Cl 0.4123(3) 0.4504(2) 0.35736(14) 0.0646(8) Uani 1 1 d .
N1 N 0.3350(6) 0.6824(5) 0.1081(3) 0.0288(16) Uani 1 1 d .
N2 N 0.3260(7) 0.5892(5) 0.0903(3) 0.0311(16) Uani 1 1 d .
N3 N 0.2861(6) 0.5336(5) 0.1460(3) 0.0280(16) Uani 1 1 d .
N4 N 0.2125(6) 0.8989(5) 0.3683(3) 0.0282(16) Uani 1 1 d .
N5 N 0.1665(6) 0.8747(5) 0.4308(3) 0.0284(16) Uani 1 1 d .
N6 N 0.1517(6) 0.7750(5) 0.4354(3) 0.0285(16) Uani 1 1 d .
N7 N 0.2492(6) 0.6321(5) 0.2979(3) 0.0246(15) Uani 1 1 d .
O1 O 0.3249(8) 0.9773(5) 0.1654(4) 0.076(3) Uani 1 1 d .
O2 O 0.5601(8) 0.8098(6) 0.2342(4) 0.079(2) Uani 1 1 d .
O3 O 0.7267(10) 0.5891(8) 0.3072(5) 0.105(3) Uani 1 1 d .
Rh1 Rh 0.28517(7) 0.77666(5) 0.24396(3) 0.0323(2) Uani 1 1 d .
Rh2 Rh 0.45248(8) 0.61656(6) 0.30066(4) 0.0495(3) Uani 1 1 d .

loop_
_atom_site_aniso_label
_atom_site_aniso_U_11
_atom_site_aniso_U_22
_atom_site_aniso_U_33
_atom_site_aniso_U_23
_atom_site_aniso_U_13
_atom_site_aniso_U_12
C1 0.040(5) 0.024(4) 0.026(5) -0.007(3) 0.003(4) 0.004(4)
C2 0.032(5) 0.025(4) 0.029(5) -0.006(3) 0.001(4) 0.000(4)
C3 0.052(6) 0.027(4) 0.026(5) -0.010(4) -0.002(4) -0.005(4)
C4 0.041(5) 0.027(4) 0.026(5) -0.007(3) 0.008(4) -0.003(4)
C5 0.031(5) 0.022(4) 0.031(5) -0.005(3) 0.002(4) -0.001(4)
C6 0.026(5) 0.028(4) 0.035(5) -0.012(4) 0.001(4) 0.001(4)
C7 0.041(6) 0.026(4) 0.026(5) -0.004(3) -0.003(4) -0.005(4)
C8 0.061(7) 0.033(5) 0.032(5) -0.015(4) -0.001(5) -0.003(5)
C9 0.065(7) 0.031(5) 0.040(6) -0.016(4) 0.014(5) -0.016(5)
C10 0.071(8) 0.025(5) 0.037(6) -0.003(4) 0.005(5) -0.005(5)
C11 0.074(8) 0.032(5) 0.041(6) -0.001(4) 0.000(6) 0.003(5)
C12 0.064(7) 0.033(5) 0.037(5) -0.009(4) 0.001(5) 0.001(5)
C13 0.051(7) 0.050(6) 0.031(5) 0.001(4) 0.008(5) -0.005(5)
C14 0.063(8) 0.085(9) 0.079(9) -0.010(7) -0.022(7) -0.016(7)
C15 0.074(9) 0.057(7) 0.069(8) -0.007(6) -0.005(7) 0.020(6)
C16 0.038(6) 0.056(6) 0.052(6) 0.009(5) -0.011(5) 0.006(5)
C17 0.059(9) 0.114(11) 0.103(11) -0.043(9) -0.016(8) -0.006(8)
C18 0.055(9) 0.116(12) 0.113(12) -0.046(10) -0.007(8) 0.008(8)
C19 0.047(6) 0.023(4) 0.024(4) -0.009(3) -0.001(4) 0.001(4)
C20 0.048(6) 0.038(5) 0.026(5) -0.008(4) -0.002(4) -0.001(4)
C21 0.064(7) 0.036(5) 0.039(6) -0.006(4) 0.001(5) -0.018(5)
C22 0.079(9) 0.031(5) 0.048(6) -0.001(4) -0.003(6) -0.017(6)
C23 0.082(9) 0.032(5) 0.032(5) -0.003(4) 0.005(5) 0.008(5)
C24 0.061(7) 0.032(5) 0.023(5) -0.008(4) -0.001(4) -0.007(5)
C25 0.037(6) 0.042(5) 0.037(5) -0.007(4) 0.001(4) -0.001(4)
C26 0.072(9) 0.069(7) 0.055(7) -0.017(6) 0.014(6) -0.016(6)
C27 0.067(9) 0.091(9) 0.057(8) 0.004(7) -0.006(6) -0.015(7)
C28 0.037(6) 0.058(6) 0.055(7) -0.021(5) -0.011(5) -0.005(5)
C29 0.063(8) 0.093(9) 0.076(9) -0.009(7) -0.027(7) 0.019(7)
C30 0.057(9) 0.110(11) 0.099(11) -0.030(9) 0.000(8) -0.002(8)
C31 0.038(5) 0.019(4) 0.030(5) -0.004(3) 0.001(4) -0.009(4)
C32 0.047(6) 0.026(4) 0.031(5) -0.006(4) -0.002(4) 0.005(4)
C33 0.061(7) 0.038(5) 0.043(6) -0.006(4) -0.010(5) 0.013(5)
C34 0.073(8) 0.032(5) 0.037(6) 0.001(4) 0.003(5) -0.011(5)
C35 0.064(7) 0.043(5) 0.039(6) -0.015(5) 0.000(5) -0.024(5)
C36 0.047(6) 0.036(5) 0.034(5) -0.015(4) -0.004(4) -0.008(4)
C37 0.037(6) 0.036(5) 0.051(6) -0.008(4) -0.010(5) 0.009(4)
C38 0.066(10) 0.150(14) 0.082(10) -0.008(9) -0.020(8) -0.034(9)
C39 0.072(9) 0.067(8) 0.112(11) -0.032(8) 0.026(8) -0.003(7)
C40 0.036(6) 0.042(6) 0.082(8) -0.016(5) -0.004(6) -0.015(5)
C41 0.039(7) 0.074(8) 0.146(13) -0.039(9) 0.006(8) -0.008(6)
C42 0.078(9) 0.063(8) 0.099(10) -0.002(7) -0.044(8) -0.008(7)
C43 0.047(6) 0.023(4) 0.025(5) -0.008(3) -0.001(4) -0.001(4)
C44 0.048(6) 0.036(5) 0.034(5) -0.011(4) 0.006(5) -0.012(4)
C45 0.051(7) 0.035(5) 0.039(6) -0.008(4) 0.009(5) -0.010(5)
C46 0.070(8) 0.035(5) 0.045(6) -0.002(5) 0.006(6) -0.010(5)
C47 0.066(8) 0.034(5) 0.037(5) -0.005(4) -0.018(5) 0.008(5)
C48 0.049(6) 0.025(4) 0.039(5) -0.008(4) 0.000(5) -0.003(4)
C49 0.036(6) 0.087(8) 0.037(6) -0.011(5) 0.010(5) -0.019(6)
C50 0.077(10) 0.135(13) 0.077(9) -0.018(9) -0.011(7) -0.057(9)
C51 0.068(9) 0.116(11) 0.082(10) -0.024(8) -0.026(8) 0.036(8)
C52 0.037(6) 0.037(5) 0.057(6) -0.016(5) -0.006(5) 0.007(4)
C53 0.056(8) 0.076(8) 0.082(9) -0.039(7) -0.009(6) 0.008(6)
C54 0.055(8) 0.062(7) 0.090(9) -0.032(7) -0.011(7) -0.006(6)
C55 0.045(6) 0.043(5) 0.027(5) -0.010(4) -0.005(4) 0.010(5)
C56 0.034(6) 0.061(6) 0.040(6) -0.013(5) 0.000(5) -0.010(5)
C57 0.072(9) 0.068(8) 0.060(8) -0.011(6) 0.001(7) -0.017(7)
Cl1 0.087(2) 0.0469(15) 0.0591(18) -0.0052(13) -0.0162(16) 0.0075(15)
N1 0.033(4) 0.024(3) 0.028(4) -0.006(3) -0.001(3) 0.002(3)
N2 0.040(5) 0.026(3) 0.026(4) -0.001(3) -0.001(3) -0.009(3)
N3 0.034(4) 0.025(3) 0.025(4) -0.007(3) -0.003(3) 0.000(3)
N4 0.025(4) 0.027(3) 0.032(4) -0.007(3) -0.004(3) 0.002(3)
N5 0.028(4) 0.020(3) 0.034(4) -0.007(3) 0.004(3) 0.000(3)
N6 0.027(4) 0.022(3) 0.034(4) -0.008(3) 0.003(3) -0.001(3)
N7 0.031(4) 0.028(3) 0.013(3) -0.007(3) 0.004(3) -0.005(3)
O1 0.109(7) 0.035(4) 0.069(6) 0.011(4) 0.012(5) -0.008(4)
O2 0.074(6) 0.062(5) 0.092(6) 0.000(5) 0.003(5) -0.018(5)
O3 0.071(7) 0.134(9) 0.111(8) -0.010(7) -0.020(6) -0.006(6)
Rh1 0.0437(5) 0.0212(3) 0.0280(4) -0.0057(3) 0.0057(3) -0.0040(3)
Rh2 0.0563(6) 0.0449(5) 0.0463(5) -0.0128(4) -0.0032(4) 0.0015(4)

loop_
_atom_type_symbol
_atom_type_description
_atom_type_scat_dispersion_real
_atom_type_scat_dispersion_imag
_atom_type_scat_source
C C 0.0033 0.0016 'International Tables Vol C Tables 4.2.6.8 and 6.1.1.4'
H H 0.0000 0.0000 'International Tables Vol C Tables 4.2.6.8 and 6.1.1.4'
Cl Cl 0.1484 0.1585 'International Tables Vol C Tables 4.2.6.8 and 6.1.1.4'
N N 0.0061 0.0033 'International Tables Vol C Tables 4.2.6.8 and 6.1.1.4'
O O 0.0106 0.0060 'International Tables Vol C Tables 4.2.6.8 and 6.1.1.4'
Rh Rh -1.1178 0.9187 'International Tables Vol C Tables 4.2.6.8 and 6.1.1.4'

loop_
_geom_angle_atom_site_label_1
_geom_angle_atom_site_label_2
_geom_angle_atom_site_label_3
_geom_angle
C2 C1 Rh1 112.9(6)
N1 C1 C2 101.7(6)
N1 C1 Rh1 145.3(6)
C1 C2 C3 122.4(7)
N3 C2 C1 108.8(7)
N3 C2 C3 128.8(7)
C2 C3 H3A 110.7
C2 C3 H3B 110.7
H3A C3 H3B 108.8
N7 C3 C2 105.1(6)
N7 C3 H3A 110.7
N7 C3 H3B 110.7
H4A C4 H4B 108.8
C5 C4 H4A 110.6
C5 C4 H4B 110.6
N7 C4 H4A 110.6
N7 C4 H4B 110.6
N7 C4 C5 105.6(6)
C6 C5 C4 122.3(7)
N6 C5 C4 129.0(7)
N6 C5 C6 108.5(7)
C5 C6 Rh1 112.9(5)
N4 C6 C5 100.7(7)
N4 C6 Rh1 146.4(6)
C8 C7 N1 116.3(8)
C12 C7 C8 124.9(8)
C12 C7 N1 118.8(8)
C7 C8 C9 114.3(9)
C7 C8 C13 124.2(8)
C9 C8 C13 121.5(9)
C8 C9 H9 119.7
C10 C9 C8 120.6(9)
C10 C9 H9 119.7
C9 C10 H10 118.7
C11 C10 C9 122.5(9)
C11 C10 H10 118.7
C10 C11 H11 119.6
C10 C11 C12 120.7(11)
C12 C11 H11 119.6
C7 C12 C11 116.9(10)
C7 C12 C16 122.7(8)
C11 C12 C16 120.3(10)
C8 C13 H13 107.6
C8 C13 C14 112.9(9)
C8 C13 C15 110.4(8)
C14 C13 H13 107.6
C15 C13 H13 107.6
C15 C13 C14 110.5(9)
C13 C14 H14A 109.5
C13 C14 H14B 109.5
C13 C14 H14C 109.5
H14A C14 H14B 109.5
H14A C14 H14C 109.5
H14B C14 H14C 109.5
C13 C15 H15A 109.5
C13 C15 H15B 109.5
C13 C15 H15C 109.5
H15A C15 H15B 109.5
H15A C15 H15C 109.5
H15B C15 H15C 109.5
C12 C16 H16 108.2
C17 C16 C12 112.2(9)
C17 C16 H16 108.2
C17 C16 C18 108.0(10)
C18 C16 C12 112.0(9)
C18 C16 H16 108.2
C16 C17 H17A 109.5
C16 C17 H17B 109.5
C16 C17 H17C 109.5
H17A C17 H17B 109.5
H17A C17 H17C 109.5
H17B C17 H17C 109.5
C16 C18 H18A 109.5
C16 C18 H18B 109.5
C16 C18 H18C 109.5
H18A C18 H18B 109.5
H18A C18 H18C 109.5
H18B C18 H18C 109.5
C20 C19 N3 117.8(7)
C24 C19 C20 124.9(7)
C24 C19 N3 117.2(8)
C19 C20 C21 117.3(9)
C19 C20 C28 121.9(8)
C21 C20 C28 120.8(9)
C20 C21 H21 120.1
C22 C21 C20 119.8(9)
C22 C21 H21 120.1
C21 C22 H22 119.0
C21 C22 C23 122.0(9)
C23 C22 H22 119.0
C22 C23 H23 119.3
C22 C23 C24 121.4(10)
C24 C23 H23 119.3
C19 C24 C23 114.6(9)
C19 C24 C25 124.0(8)
C23 C24 C25 121.4(9)
C24 C25 H25 107.8
C24 C25 C26 111.5(8)
C24 C25 C27 112.9(8)
C26 C25 H25 107.8
C26 C25 C27 108.7(9)
C27 C25 H25 107.8
C25 C26 H26A 109.5
C25 C26 H26B 109.5
C25 C26 H26C 109.5
H26A C26 H26B 109.5
H26A C26 H26C 109.5
H26B C26 H26C 109.5
C25 C27 H27A 109.5
C25 C27 H27B 109.5
C25 C27 H27C 109.5
H27A C27 H27B 109.5
H27A C27 H27C 109.5
H27B C27 H27C 109.5
C20 C28 H28 107.7
C20 C28 C30 112.9(9)
C29 C28 C20 109.6(8)
C29 C28 H28 107.7
C29 C28 C30 111.0(9)
C30 C28 H28 107.7
C28 C29 H29A 109.5
C28 C29 H29B 109.5
C28 C29 H29C 109.5
H29A C29 H29B 109.5
H29A C29 H29C 109.5
H29B C29 H29C 109.5
C28 C30 H30A 109.5
C28 C30 H30B 109.5
C28 C30 H30C 109.5
H30A C30 H30B 109.5
H30A C30 H30C 109.5
H30B C30 H30C 109.5
C32 C31 N4 116.5(7)
C36 C31 C32 125.8(7)
C36 C31 N4 117.6(7)
C31 C32 C33 114.3(8)
C31 C32 C37 124.2(7)
C33 C32 C37 121.5(8)
C32 C33 H33 118.9
C34 C33 C32 122.2(9)
C34 C33 H33 118.9
C33 C34 H34 119.4
C35 C34 C33 121.2(9)
C35 C34 H34 119.4
C34 C35 H35 119.8
C34 C35 C36 120.4(9)
C36 C35 H35 119.8
C31 C36 C35 116.2(9)
C31 C36 C40 122.5(8)
C35 C36 C40 121.4(8)
C32 C37 H37 107.4
C32 C37 C38 112.7(8)
C32 C37 C39 112.5(8)
C38 C37 H37 107.4
C39 C37 H37 107.4
C39 C37 C38 109.1(10)
C37 C38 H38A 109.5
C37 C38 H38B 109.5
C37 C38 H38C 109.5
H38A C38 H38B 109.5
H38A C38 H38C 109.5
H38B C38 H38C 109.5
C37 C39 H39A 109.5
C37 C39 H39B 109.5
C37 C39 H39C 109.5
H39A C39 H39B 109.5
H39A C39 H39C 109.5
H39B C39 H39C 109.5
C36 C40 H40 107.4
C36 C40 C41 113.3(9)
C36 C40 C42 110.0(9)
C41 C40 H40 107.4
C42 C40 H40 107.4
C42 C40 C41 110.9(10)
C40 C41 H41A 109.5
C40 C41 H41B 109.5
C40 C41 H41C 109.5
H41A C41 H41B 109.5
H41A C41 H41C 109.5
H41B C41 H41C 109.5
C40 C42 H42A 109.5
C40 C42 H42B 109.5
C40 C42 H42C 109.5
H42A C42 H42B 109.5
H42A C42 H42C 109.5
H42B C42 H42C 109.5
C44 C43 C48 124.7(8)
C44 C43 N6 118.5(8)
C48 C43 N6 116.7(8)
C43 C44 C45 116.1(9)
C43 C44 C49 121.9(8)
C45 C44 C49 121.9(9)
C44 C45 H45 119.6
C46 C45 C44 120.8(10)
C46 C45 H45 119.6
C45 C46 H46 118.8
C45 C46 C47 122.4(10)
C47 C46 H46 118.8
C46 C47 H47 119.5
C46 C47 C48 121.0(9)
C48 C47 H47 119.5
C43 C48 C47 114.9(9)
C43 C48 C52 122.9(8)
C47 C48 C52 122.2(9)
C44 C49 H49 108.1
C44 C49 C50 110.8(10)
C50 C49 H49 108.1
C51 C49 C44 110.9(8)
C51 C49 H49 108.1
C51 C49 C50 110.6(10)
C49 C50 H50A 109.5
C49 C50 H50B 109.5
C49 C50 H50C 109.5
H50A C50 H50B 109.5
H50A C50 H50C 109.5
H50B C50 H50C 109.5
C49 C51 H51A 109.5
C49 C51 H51B 109.5
C49 C51 H51C 109.5
H51A C51 H51B 109.5
H51A C51 H51C 109.5
H51B C51 H51C 109.5
C48 C52 H52 108.7
C48 C52 C54 111.5(8)
C53 C52 C48 109.4(8)
C53 C52 H52 108.7
C53 C52 C54 109.7(9)
C54 C52 H52 108.7
C52 C53 H53A 109.5
C52 C53 H53B 109.5
C52 C53 H53C 109.5
H53A C53 H53B 109.5
H53A C53 H53C 109.5
H53B C53 H53C 109.5
C52 C54 H54A 109.5
C52 C54 H54B 109.5
C52 C54 H54C 109.5
H54A C54 H54B 109.5
H54A C54 H54C 109.5
H54B C54 H54C 109.5
O1 C55 Rh1 177.6(9)
O2 C56 Rh1 121.1(9)
O2 C56 Rh2 146.9(9)
Rh2 C56 Rh1 91.9(4)
O3 C57 Rh2 178.5(12)
C1 N1 C7 128.4(6)
N2 N1 C1 114.4(6)
N2 N1 C7 117.0(6)
N3 N2 N1 101.9(6)
C2 N3 C19 127.8(7)
C2 N3 N2 113.1(6)
N2 N3 C19 119.1(6)
C6 N4 C31 127.2(7)
N5 N4 C6 116.0(6)
N5 N4 C31 116.7(6)
N6 N5 N4 102.4(6)
C5 N6 C43 128.0(6)
N5 N6 C5 112.4(6)
N5 N6 C43 119.5(6)
C3 N7 C4 114.9(6)
C3 N7 Rh1 116.4(5)
C3 N7 Rh2 108.8(5)
C4 N7 Rh1 116.2(5)
C4 N7 Rh2 109.2(5)
Rh1 N7 Rh2 87.3(2)
C1 Rh1 C56 94.4(3)
C1 Rh1 N7 79.3(3)
C1 Rh1 Rh2 85.0(2)
C6 Rh1 C1 157.3(3)
C6 Rh1 C56 94.7(3)
C6 Rh1 N7 80.5(3)
C6 Rh1 Rh2 88.7(2)
C55 Rh1 C1 100.0(3)
C55 Rh1 C6 99.9(3)
C55 Rh1 C56 94.7(4)
C55 Rh1 N7 177.9(3)
C55 Rh1 Rh2 134.6(3)
C56 Rh1 Rh2 40.0(3)
N7 Rh1 C56 87.3(3)
N7 Rh1 Rh2 47.41(18)
C56 Rh2 Cl1 179.5(3)
C56 Rh2 N7 93.3(3)
C56 Rh2 Rh1 48.1(3)
C57 Rh2 C56 88.9(5)
C57 Rh2 Cl1 90.8(4)
C57 Rh2 N7 177.7(4)
C57 Rh2 Rh1 137.0(4)
Cl1 Rh2 Rh1 132.21(8)
N7 Rh2 Cl1 86.98(18)
N7 Rh2 Rh1 45.28(16)

loop_
_geom_bond_atom_site_label_1
_geom_bond_atom_site_label_2
_geom_bond_distance
C1 C2 1.376(10)
C1 N1 1.371(10)
C1 Rh1 2.046(8)
C2 C3 1.501(11)
C2 N3 1.326(9)
C3 H3A 0.9900
C3 H3B 0.9900
C3 N7 1.442(9)
C4 H4A 0.9900
C4 H4B 0.9900
C4 C5 1.505(10)
C4 N7 1.462(9)
C5 C6 1.398(11)
C5 N6 1.343(10)
C6 N4 1.364(9)
C6 Rh1 2.029(8)
C7 C8 1.389(13)
C7 C12 1.381(13)
C7 N1 1.454(10)
C8 C9 1.434(12)
C8 C13 1.503(14)
C9 H9 0.9500
C9 C10 1.359(14)
C10 H10 0.9500
C10 C11 1.335(14)
C11 H11 0.9500
C11 C12 1.390(13)
C12 C16 1.515(14)
C13 H13 1.0000
C13 C14 1.514(14)
C13 C15 1.508(13)
C14 H14A 0.9800
C14 H14B 0.9800
C14 H14C 0.9800
C15 H15A 0.9800
C15 H15B 0.9800
C15 H15C 0.9800
C16 H16 1.0000
C16 C17 1.503(15)
C16 C18 1.504(16)
C17 H17A 0.9800
C17 H17B 0.9800
C17 H17C 0.9800
C18 H18A 0.9800
C18 H18B 0.9800
C18 H18C 0.9800
C19 C20 1.386(12)
C19 C24 1.383(12)
C19 N3 1.464(9)
C20 C21 1.393(12)
C20 C28 1.528(13)
C21 H21 0.9500
C21 C22 1.347(14)
C22 H22 0.9500
C22 C23 1.369(14)
C23 H23 0.9500
C23 C24 1.408(12)
C24 C25 1.495(13)
C25 H25 1.0000
C25 C26 1.545(13)
C25 C27 1.547(14)
C26 H26A 0.9800
C26 H26B 0.9800
C26 H26C 0.9800
C27 H27A 0.9800
C27 H27B 0.9800
C27 H27C 0.9800
C28 H28 1.0000
C28 C29 1.509(14)
C28 C30 1.548(15)
C29 H29A 0.9800
C29 H29B 0.9800
C29 H29C 0.9800
C30 H30A 0.9800
C30 H30B 0.9800
C30 H30C 0.9800
C31 C32 1.386(12)
C31 C36 1.381(12)
C31 N4 1.471(9)
C32 C33 1.405(12)
C32 C37 1.481(12)
C33 H33 0.9500
C33 C34 1.371(14)
C34 H34 0.9500
C34 C35 1.350(14)
C35 H35 0.9500
C35 C36 1.414(12)
C36 C40 1.491(14)
C37 H37 1.0000
C37 C38 1.518(15)
C37 C39 1.499(14)
C38 H38A 0.9800
C38 H38B 0.9800
C38 H38C 0.9800
C39 H39A 0.9800
C39 H39B 0.9800
C39 H39C 0.9800
C40 H40 1.0000
C40 C41 1.518(14)
C40 C42 1.511(15)
C41 H41A 0.9800
C41 H41B 0.9800
C41 H41C 0.9800
C42 H42A 0.9800
C42 H42B 0.9800
C42 H42C 0.9800
C43 C44 1.379(12)
C43 C48 1.401(12)
C43 N6 1.456(10)
C44 C45 1.410(12)
C44 C49 1.519(14)
C45 H45 0.9500
C45 C46 1.332(14)
C46 H46 0.9500
C46 C47 1.358(14)
C47 H47 0.9500
C47 C48 1.409(12)
C48 C52 1.521(13)
C49 H49 1.0000
C49 C50 1.574(14)
C49 C51 1.515(15)
C50 H50A 0.9800
C50 H50B 0.9800
C50 H50C 0.9800
C51 H51A 0.9800
C51 H51B 0.9800
C51 H51C 0.9800
C52 H52 1.0000
C52 C53 1.509(13)
C52 C54 1.523(13)
C53 H53A 0.9800
C53 H53B 0.9800
C53 H53C 0.9800
C54 H54A 0.9800
C54 H54B 0.9800
C54 H54C 0.9800
C55 O1 1.106(10)
C55 Rh1 1.846(10)
C56 O2 1.152(11)
C56 Rh1 2.211(10)
C56 Rh2 1.909(11)
C57 O3 1.151(14)
C57 Rh2 1.819(15)
Cl1 Rh2 2.385(3)
N1 N2 1.355(8)
N2 N3 1.328(9)
N4 N5 1.342(9)
N5 N6 1.325(8)
N7 Rh1 2.113(6)
N7 Rh2 2.189(7)
Rh1 Rh2 2.9698(12)

loop_
_geom_torsion_atom_site_label_1
_geom_torsion_atom_site_label_2
_geom_torsion_atom_site_label_3
_geom_torsion_atom_site_label_4
_geom_torsion
C1 C2 C3 N7 -17.3(11)
C1 C2 N3 C19 178.8(8)
C1 C2 N3 N2 -1.6(10)
C1 N1 N2 N3 -1.2(9)
C2 C1 N1 C7 175.3(8)
C2 C1 N1 N2 0.3(9)
C2 C3 N7 C4 162.1(7)
C2 C3 N7 Rh1 21.4(8)
C2 C3 N7 Rh2 -75.1(7)
C3 C2 N3 C19 -3.2(14)
C3 C2 N3 N2 176.5(8)
C4 C5 C6 N4 177.7(7)
C4 C5 C6 Rh1 -5.1(11)
C4 C5 N6 C43 6.1(14)
C4 C5 N6 N5 -176.7(8)
C5 C4 N7 C3 -158.2(7)
C5 C4 N7 Rh1 -17.4(8)
C5 C4 N7 Rh2 79.2(7)
C5 C6 N4 C31 -176.6(7)
C5 C6 N4 N5 -1.5(9)
C6 C5 N6 C43 -177.6(8)
C6 C5 N6 N5 -0.4(10)
C6 N4 N5 N6 1.2(9)
C7 C8 C9 C10 0.9(12)
C7 C8 C13 C14 -135.9(9)
C7 C8 C13 C15 99.9(10)
C7 C12 C16 C17 -123.5(10)
C7 C12 C16 C18 114.8(11)
C7 N1 N2 N3 -176.8(7)
C8 C7 C12 C11 0.4(13)
C8 C7 C12 C16 -179.4(8)
C8 C7 N1 C1 93.7(10)
C8 C7 N1 N2 -91.4(9)
C8 C9 C10 C11 -0.3(14)
C9 C8 C13 C14 45.7(12)
C9 C8 C13 C15 -78.6(11)
C9 C10 C11 C12 -0.3(15)
C10 C11 C12 C7 0.3(13)
C10 C11 C12 C16 -179.9(9)
C11 C12 C16 C17 56.7(13)
C11 C12 C16 C18 -64.9(13)
C12 C7 C8 C9 -1.0(12)
C12 C7 C8 C13 -179.5(8)
C12 C7 N1 C1 -88.3(11)
C12 C7 N1 N2 86.5(9)
C13 C8 C9 C10 179.5(8)
C19 C20 C21 C22 -1.1(13)
C19 C20 C28 C29 97.0(10)
C19 C20 C28 C30 -138.8(9)
C19 C24 C25 C26 -114.6(10)
C19 C24 C25 C27 122.7(10)
C20 C19 C24 C23 0.2(12)
C20 C19 C24 C25 -179.5(8)
C20 C19 N3 C2 83.0(11)
C20 C19 N3 N2 -96.6(9)
C20 C21 C22 C23 1.6(15)
C21 C20 C28 C29 -82.3(11)
C21 C20 C28 C30 41.9(12)
C21 C22 C23 C24 -1.2(15)
C22 C23 C24 C19 0.3(13)
C22 C23 C24 C25 180.0(8)
C23 C24 C25 C26 65.8(11)
C23 C24 C25 C27 -57.0(11)
C24 C19 C20 C21 0.2(13)
C24 C19 C20 C28 -179.1(8)
C24 C19 N3 C2 -96.3(10)
C24 C19 N3 N2 84.0(9)
C28 C20 C21 C22 178.3(9)
C31 C32 C33 C34 -0.7(13)
C31 C32 C37 C38 -117.5(11)
C31 C32 C37 C39 118.6(10)
C31 C36 C40 C41 142.4(9)
C31 C36 C40 C42 -92.8(10)
C31 N4 N5 N6 176.9(6)
C32 C31 C36 C35 0.9(13)
C32 C31 C36 C40 179.2(8)
C32 C31 N4 C6 93.5(10)
C32 C31 N4 N5 -81.6(9)
C32 C33 C34 C35 1.5(15)
C33 C32 C37 C38 60.8(12)
C33 C32 C37 C39 -63.1(12)
C33 C34 C35 C36 -1.1(14)
C34 C35 C36 C31 -0.1(12)
C34 C35 C36 C40 -178.4(9)
C35 C36 C40 C41 -39.3(13)
C35 C36 C40 C42 85.5(11)
C36 C31 C32 C33 -0.5(12)
C36 C31 C32 C37 177.9(8)
C36 C31 N4 C6 -90.0(10)
C36 C31 N4 N5 94.9(9)
C37 C32 C33 C34 -179.2(9)
C43 C44 C45 C46 -0.6(12)
C43 C44 C49 C50 132.2(9)
C43 C44 C49 C51 -104.4(11)
C43 C48 C52 C53 -108.8(10)
C43 C48 C52 C54 129.7(9)
C44 C43 C48 C47 -0.8(12)
C44 C43 C48 C52 177.8(8)
C44 C43 N6 C5 -84.0(11)
C44 C43 N6 N5 99.0(9)
C44 C45 C46 C47 0.0(14)
C45 C44 C49 C50 -51.7(12)
C45 C44 C49 C51 71.6(12)
C45 C46 C47 C48 0.3(14)
C46 C47 C48 C43 0.1(12)
C46 C47 C48 C52 -178.5(8)
C47 C48 C52 C53 69.7(11)
C47 C48 C52 C54 -51.7(11)
C48 C43 C44 C45 1.1(12)
C48 C43 C44 C49 177.3(8)
C48 C43 N6 C5 93.7(10)
C48 C43 N6 N5 -83.3(9)
C49 C44 C45 C46 -176.9(9)
N1 C1 C2 C3 -177.5(8)
N1 C1 C2 N3 0.7(9)
N1 C7 C8 C9 176.9(7)
N1 C7 C8 C13 -1.7(12)
N1 C7 C12 C11 -177.4(7)
N1 C7 C12 C16 2.9(12)
N1 N2 N3 C2 1.7(9)
N1 N2 N3 C19 -178.7(7)
N3 C2 C3 N7 164.9(8)
N3 C19 C20 C21 -179.1(7)
N3 C19 C20 C28 1.6(12)
N3 C19 C24 C23 179.5(7)
N3 C19 C24 C25 -0.2(12)
N4 C31 C32 C33 175.6(7)
N4 C31 C32 C37 -5.9(12)
N4 C31 C36 C35 -175.2(7)
N4 C31 C36 C40 3.1(12)
N4 N5 N6 C5 -0.4(9)
N4 N5 N6 C43 177.0(7)
N6 C5 C6 N4 1.1(9)
N6 C5 C6 Rh1 178.3(5)
N6 C43 C44 C45 178.6(7)
N6 C43 C44 C49 -5.2(12)
N6 C43 C48 C47 -178.4(7)
N6 C43 C48 C52 0.2(11)
N7 C4 C5 C6 14.9(11)
N7 C4 C5 N6 -169.3(8)
Rh1 C1 C2 C3 4.9(11)
Rh1 C1 C2 N3 -176.9(6)
Rh1 C1 N1 C7 -8.6(17)
Rh1 C1 N1 N2 176.4(9)
Rh1 C6 N4 C31 8.0(16)
Rh1 C6 N4 N5 -176.8(8)

loop_
_platon_squeeze_void_nr
_platon_squeeze_void_average_x
_platon_squeeze_void_average_y
_platon_squeeze_void_average_z
_platon_squeeze_void_volume
_platon_squeeze_void_count_electrons
_platon_squeeze_void_content
1 -0.145 -0.083 0.208 130 1 ' '
2 0.145 0.083 0.792 131 1 ' '
3 0.242 0.747 0.706 17 -2 ' '
4 0.758 0.253 0.294 17 -2 ' '

loop_
_publcif_info_datablock.id
_publcif_info_datablock.publ_exptl
_publcif_info_datablock.publ_geom
_publcif_info_datablock.structure
{5ece7619-a3ff-448f-87e4-3fba443c3791} y y y
